data_4063322
loop_
_publ_author_name
'Charles A. Mebi'
'Radhika P. Nair'
'Brian J. Frost'

_publ_section_title
;
 pH-Dependent Selective Transfer Hydrogenation of \a,\b-Unsaturated
 Carbonyls in Aqueous Media Utilizing Half-Sandwich Ruthenium(II)
 Complexes
;
_journal_name_full Organometallics
_journal_page_first 429
_journal_page_last 438
_journal_paper_doi 10.1021/om060892x
_journal_volume 26
_journal_year 2007
_chemical_formula_sum 'C40 H48 Cl5 N6 P3 Ru Sn'
_chemical_formula_weight 1102.76
_chemical_name_systematic
; 
 ? 
;
_space_group_IT_number 14
_symmetry_cell_setting monoclinic
_symmetry_space_group_name_Hall '-P 2ybc'
_symmetry_space_group_name_H-M 'P 1 21/c 1'
_atom_sites_solution_hydrogens geom
_atom_sites_solution_primary direct
_atom_sites_solution_secondary difmap
_audit_creation_method SHELXL-97
_cell_angle_alpha 90.00
_cell_angle_beta 95.6880(10)
_cell_angle_gamma 90.00
_cell_formula_units_Z 4
_cell_length_a 14.0277(10)
_cell_length_b 11.7222(8)
_cell_length_c 26.5468(19)
_cell_measurement_reflns_used 2753
_cell_measurement_temperature 100(2)
_cell_measurement_theta_max 25.69
_cell_measurement_theta_min 2.35
_cell_volume 4343.7(5)
_computing_cell_refinement 'Bruker SMART'
_computing_data_collection 'Bruker SMART'
_computing_data_reduction 'Bruker SAINT'
_computing_molecular_graphics 'Bruker SHELXTL'
_computing_publication_material 'Bruker SHELXTL'
_computing_structure_refinement 'SHELXL-97 (Sheldrick, 1997)'
_computing_structure_solution 'SHELXS-97 (Sheldrick, 1990)'
_diffrn_ambient_temperature 100(2)
_diffrn_measured_fraction_theta_full 1.000
_diffrn_measured_fraction_theta_max 1.000
_diffrn_measurement_device_type 'CCD area detector'
_diffrn_measurement_method 'phi and omega scans'
_diffrn_radiation_monochromator graphite
_diffrn_radiation_source 'fine-focus sealed tube'
_diffrn_radiation_type MoK\a
_diffrn_radiation_wavelength 0.71073
_diffrn_reflns_av_R_equivalents 0.2002
_diffrn_reflns_av_sigmaI/netI 0.1740
_diffrn_reflns_limit_h_max 18
_diffrn_reflns_limit_h_min -18
_diffrn_reflns_limit_k_max 15
_diffrn_reflns_limit_k_min -15
_diffrn_reflns_limit_l_max 34
_diffrn_reflns_limit_l_min -34
_diffrn_reflns_number 41651
_diffrn_reflns_theta_full 27.50
_diffrn_reflns_theta_max 27.50
_diffrn_reflns_theta_min 1.90
_exptl_absorpt_coefficient_mu 1.379
_exptl_absorpt_correction_T_max 0.9663
_exptl_absorpt_correction_T_min 0.8303
_exptl_absorpt_correction_type multi-scan
_exptl_crystal_colour yellow
_exptl_crystal_density_diffrn 1.686
_exptl_crystal_density_meas 0
_exptl_crystal_density_method 'not measured'
_exptl_crystal_description needle
_exptl_crystal_F_000 2216
_exptl_crystal_size_max 0.14
_exptl_crystal_size_mid 0.02
_exptl_crystal_size_min 0.03
_refine_diff_density_max 1.120
_refine_diff_density_min -1.155
_refine_diff_density_rms 0.191
_refine_ls_extinction_method none
_refine_ls_goodness_of_fit_ref 0.904
_refine_ls_hydrogen_treatment mixed
_refine_ls_matrix_type full
_refine_ls_number_parameters 505
_refine_ls_number_reflns 9982
_refine_ls_number_restraints 0
_refine_ls_restrained_S_all 0.904
_refine_ls_R_factor_all 0.1542
_refine_ls_R_factor_gt 0.0641
_refine_ls_shift/su_max 0.001
_refine_ls_shift/su_mean 0.000
_refine_ls_structure_factor_coef Fsqd
_refine_ls_weighting_details 'calc w=1/[\s^2^(Fo^2^)+(0.0331P)^2^+0.0000P] where P=(Fo^2^+2Fc^2^)/3'
_refine_ls_weighting_scheme calc
_refine_ls_wR_factor_gt 0.1045
_refine_ls_wR_factor_ref 0.1221
_reflns_number_gt 5191
_reflns_number_total 9982
_reflns_threshold_expression >2sigma(I)
_cod_depositor_comments
;
The following automatic conversions were performed:
'_symmetry_cell_setting' value 'Monoclinic' changed to 'monoclinic'
according to '/home/saulius/struct/CIF-dictionaries/cif_core.dic'
dictionary named 'cif_core.dic' version 2.4.1 from 2010-06-29.

Automatic conversion script
Id: cif_fix_enum 1527 2010-12-29 10:47:43Z saulius 
;
_cod_original_sg_symbol_H-M P2(1)/c
_cod_database_code 4063322

loop_
_symmetry_equiv_pos_as_xyz
'x, y, z'
'-x, y+1/2, -z+1/2'
'-x, -y, -z'
'x, -y-1/2, z-1/2'

loop_
_atom_site_label
_atom_site_type_symbol
_atom_site_fract_x
_atom_site_fract_y
_atom_site_fract_z
_atom_site_U_iso_or_equiv
_atom_site_adp_type
_atom_site_occupancy
_atom_site_symmetry_multiplicity
_atom_site_calc_flag
_atom_site_refinement_flags
Ru1 Ru 0.31240(4) 0.05008(5) 0.16794(2) 0.01069(13) Uani 1 1 d .
Sn1 Sn 0.50333(4) 0.03801(4) 0.428958(18) 0.01550(13) Uani 1 1 d .
Cl1 Cl 0.49408(14) -0.18037(15) 0.43629(7) 0.0197(4) Uani 1 1 d .
Cl1S Cl -0.01181(15) 1.09493(17) 0.32714(8) 0.0297(5) Uani 1 1 d .
Cl2 Cl 0.53015(13) 0.02601(15) 0.33677(6) 0.0202(4) Uani 1 1 d .
Cl2S Cl 0.02457(16) 0.9596(2) 0.41884(7) 0.0399(6) Uani 1 1 d .
Cl3 Cl 0.32456(12) 0.04086(16) 0.41310(7) 0.0211(4) Uani 1 1 d .
P1 P 0.28250(13) -0.10095(15) 0.21987(7) 0.0115(4) Uani 1 1 d .
P2 P 0.43307(12) -0.04216(16) 0.13493(6) 0.0115(4) Uani 1 1 d .
P3 P 0.19570(13) 0.00666(15) 0.10122(7) 0.0126(4) Uani 1 1 d .
N1 N 0.2082(4) -0.1560(5) 0.3110(2) 0.0168(14) Uani 1 1 d .
N2 N 0.3468(4) -0.2717(5) 0.2897(2) 0.0151(14) Uani 1 1 d .
N3 N 0.1873(4) -0.3013(5) 0.2430(2) 0.0178(14) Uani 1 1 d .
N4 N 0.5243(4) -0.2306(5) 0.0983(2) 0.0133(13) Uani 1 1 d .
N5 N 0.6274(4) -0.0965(5) 0.1512(2) 0.0125(13) Uani 1 1 d .
N6 N 0.5642(4) -0.0423(5) 0.0636(2) 0.0151(12) Uani 1 1 d .
C1 C 0.2596(5) 0.2421(5) 0.1752(3) 0.0121(15) Uani 1 1 d .
C1S C 0.0757(5) 1.0424(7) 0.3730(3) 0.0263(18) Uani 1 1 d .
H1SA H 0.1112 1.1072 0.3899 0.032 Uiso 1 1 calc R
H1SB H 0.1220 0.9953 0.3563 0.032 Uiso 1 1 calc R
C2 C 0.3464(5) 0.2331(6) 0.1520(3) 0.0164(17) Uani 1 1 d .
H2A H 0.3579 0.2650 0.1182 0.020 Uiso 1 1 calc R
C3 C 0.4187(5) 0.1873(6) 0.1887(3) 0.0185(17) Uani 1 1 d .
H3A H 0.4888 0.1834 0.1849 0.022 Uiso 1 1 calc R
C4 C 0.3749(5) 0.1551(5) 0.2322(3) 0.0134(16) Uani 1 1 d .
H4A H 0.4089 0.1253 0.2644 0.016 Uiso 1 1 calc R
C5 C 0.2758(6) 0.1941(6) 0.2255(3) 0.0191(17) Uani 1 1 d .
C6 C 0.2037(5) 0.2068(6) 0.2587(3) 0.0174(17) Uani 1 1 d .
H6A H 0.2135 0.1793 0.2924 0.021 Uiso 1 1 calc R
C7 C 0.1197(5) 0.2593(6) 0.2415(3) 0.0174(17) Uani 1 1 d .
H7A H 0.0708 0.2673 0.2636 0.021 Uiso 1 1 calc R
C8 C 0.1040(5) 0.3023(6) 0.1913(3) 0.0195(18) Uani 1 1 d .
H8A H 0.0450 0.3390 0.1809 0.023 Uiso 1 1 calc R
C9 C 0.1694(5) 0.2927(6) 0.1585(3) 0.0141(16) Uani 1 1 d .
H9A H 0.1564 0.3190 0.1246 0.017 Uiso 1 1 calc R
C10 C 0.2280(5) -0.0593(6) 0.2781(3) 0.0165(16) Uani 1 1 d .
H10A H 0.2717 -0.0056 0.2977 0.020 Uiso 1 1 calc R
H10B H 0.1673 -0.0185 0.2682 0.020 Uiso 1 1 calc R
C11 C 0.3810(5) -0.1884(6) 0.2538(3) 0.0133(15) Uani 1 1 d .
H11A H 0.4150 -0.2298 0.2284 0.016 Uiso 1 1 calc R
H11B H 0.4276 -0.1364 0.2725 0.016 Uiso 1 1 calc R
C12 C 0.2028(5) -0.2242(6) 0.2017(3) 0.0156(16) Uani 1 1 d .
H12A H 0.1399 -0.1947 0.1871 0.019 Uiso 1 1 calc R
H12B H 0.2308 -0.2680 0.1749 0.019 Uiso 1 1 calc R
C13 C 0.2988(5) -0.2127(6) 0.3291(3) 0.0177(17) Uani 1 1 d .
H13A H 0.3432 -0.1548 0.3453 0.021 Uiso 1 1 calc R
H13B H 0.2858 -0.2688 0.3555 0.021 Uiso 1 1 calc R
C14 C 0.2792(5) -0.3525(6) 0.2637(3) 0.0163(17) Uani 1 1 d .
H14A H 0.2658 -0.4136 0.2878 0.020 Uiso 1 1 calc R
H14B H 0.3099 -0.3884 0.2357 0.020 Uiso 1 1 calc R
C15 C 0.1454(5) -0.2401(6) 0.2840(3) 0.0212(18) Uani 1 1 d .
H15A H 0.0864 -0.2010 0.2694 0.025 Uiso 1 1 calc R
H15B H 0.1263 -0.2969 0.3087 0.025 Uiso 1 1 calc R
C16 C 0.5483(5) -0.0456(6) 0.1758(3) 0.0171(15) Uani 1 1 d .
H16A H 0.5661 0.0333 0.1861 0.021 Uiso 1 1 calc R
H16B H 0.5393 -0.0895 0.2068 0.021 Uiso 1 1 calc R
C17 C 0.4333(5) -0.1938(6) 0.1158(3) 0.0174(17) Uani 1 1 d .
H17A H 0.4195 -0.2417 0.1450 0.021 Uiso 1 1 calc R
H17B H 0.3813 -0.2064 0.0883 0.021 Uiso 1 1 calc R
C18 C 0.4783(4) 0.0173(5) 0.0778(2) 0.0090(14) Uani 1 1 d .
H18A H 0.4272 0.0125 0.0494 0.011 Uiso 1 1 calc R
H18B H 0.4938 0.0989 0.0837 0.011 Uiso 1 1 calc R
C19 C 0.6045(5) -0.2149(5) 0.1378(3) 0.0094(14) Uani 1 1 d .
H19A H 0.5892 -0.2556 0.1687 0.011 Uiso 1 1 calc R
H19B H 0.6622 -0.2511 0.1262 0.011 Uiso 1 1 calc R
C20 C 0.5451(5) -0.1627(6) 0.0532(3) 0.0160(16) Uani 1 1 d .
H20A H 0.6012 -0.1964 0.0389 0.019 Uiso 1 1 calc R
H20B H 0.4897 -0.1688 0.0271 0.019 Uiso 1 1 calc R
C21 C 0.6439(5) -0.0354(6) 0.1047(3) 0.0177(16) Uani 1 1 d .
H21A H 0.7026 -0.0663 0.0918 0.021 Uiso 1 1 calc R
H21B H 0.6560 0.0460 0.1131 0.021 Uiso 1 1 calc R
C22 C 0.0742(5) -0.0214(5) 0.1197(2) 0.0124(15) Uani 1 1 d .
C23 C 0.0530(5) 0.0137(6) 0.1677(3) 0.0186(17) Uani 1 1 d .
H23A H 0.0999 0.0524 0.1897 0.022 Uiso 1 1 calc R
C24 C -0.0369(5) -0.0082(6) 0.1832(3) 0.0165(16) Uani 1 1 d .
H24A H -0.0513 0.0138 0.2161 0.020 Uiso 1 1 calc R
C25 C -0.1054(5) -0.0625(6) 0.1503(3) 0.0182(16) Uani 1 1 d .
H25A H -0.1673 -0.0760 0.1608 0.022 Uiso 1 1 calc R
C26 C -0.0864(5) -0.0966(6) 0.1036(3) 0.0201(17) Uani 1 1 d .
H26A H -0.1338 -0.1349 0.0818 0.024 Uiso 1 1 calc R
C27 C 0.0036(5) -0.0749(6) 0.0878(3) 0.0206(18) Uani 1 1 d .
H27A H 0.0169 -0.0970 0.0548 0.025 Uiso 1 1 calc R
C28 C 0.2119(5) -0.1127(6) 0.0576(3) 0.0131(15) Uani 1 1 d .
C29 C 0.2575(5) -0.0985(6) 0.0144(3) 0.0181(17) Uani 1 1 d .
H29A H 0.2742 -0.0237 0.0047 0.022 Uiso 1 1 calc R
C30 C 0.2796(5) -0.1899(6) -0.0154(3) 0.0192(17) Uani 1 1 d .
H30A H 0.3127 -0.1772 -0.0444 0.023 Uiso 1 1 calc R
C31 C 0.2537(5) -0.2997(6) -0.0031(3) 0.0207(18) Uani 1 1 d .
H31A H 0.2690 -0.3627 -0.0233 0.025 Uiso 1 1 calc R
C32 C 0.2046(5) -0.3157(6) 0.0397(3) 0.0179(17) Uani 1 1 d .
H32A H 0.1852 -0.3901 0.0485 0.022 Uiso 1 1 calc R
C33 C 0.1842(5) -0.2239(6) 0.0692(3) 0.0159(16) Uani 1 1 d .
H33A H 0.1506 -0.2362 0.0980 0.019 Uiso 1 1 calc R
C34 C 0.1724(5) 0.1292(6) 0.0572(2) 0.0121(15) Uani 1 1 d .
C35 C 0.0820(5) 0.1707(6) 0.0433(3) 0.0166(17) Uani 1 1 d .
H35A H 0.0275 0.1328 0.0539 0.020 Uiso 1 1 calc R
C36 C 0.0709(6) 0.2692(7) 0.0136(3) 0.0250(19) Uani 1 1 d .
H36A H 0.0084 0.2973 0.0035 0.030 Uiso 1 1 calc R
C37 C 0.1486(6) 0.3254(7) -0.0010(3) 0.028(2) Uani 1 1 d .
H37A H 0.1396 0.3931 -0.0206 0.034 Uiso 1 1 calc R
C38 C 0.2403(6) 0.2853(6) 0.0122(3) 0.0198(17) Uani 1 1 d .
H38A H 0.2943 0.3248 0.0021 0.024 Uiso 1 1 calc R
C39 C 0.2518(5) 0.1854(6) 0.0409(3) 0.0149(16) Uani 1 1 d .
H39B H 0.3143 0.1554 0.0494 0.018 Uiso 1 1 calc R

loop_
_atom_site_aniso_label
_atom_site_aniso_U_11
_atom_site_aniso_U_22
_atom_site_aniso_U_33
_atom_site_aniso_U_23
_atom_site_aniso_U_13
_atom_site_aniso_U_12
Ru1 0.0096(3) 0.0111(3) 0.0113(3) -0.0015(2) 0.0007(2) -0.0002(3)
Sn1 0.0182(3) 0.0144(3) 0.0136(3) -0.0003(2) 0.0002(2) 0.0002(2)
Cl1 0.0233(11) 0.0136(9) 0.0231(10) 0.0027(8) 0.0072(8) 0.0030(8)
Cl1S 0.0353(13) 0.0275(11) 0.0249(11) 0.0030(9) -0.0045(9) 0.0014(9)
Cl2 0.0266(10) 0.0181(10) 0.0157(9) -0.0013(8) 0.0018(8) -0.0018(8)
Cl2S 0.0534(15) 0.0405(13) 0.0242(11) 0.0054(11) -0.0045(10) -0.0230(12)
Cl3 0.0185(9) 0.0155(9) 0.0300(10) 0.0015(9) 0.0055(8) 0.0004(8)
P1 0.0104(10) 0.0128(10) 0.0114(9) -0.0005(8) 0.0014(8) 0.0025(8)
P2 0.0104(9) 0.0127(9) 0.0113(9) -0.0003(8) 0.0014(7) -0.0009(8)
P3 0.0129(10) 0.0125(9) 0.0123(9) -0.0005(7) 0.0006(8) 0.0018(7)
N1 0.013(3) 0.011(3) 0.026(4) 0.005(3) 0.000(3) 0.001(3)
N2 0.021(4) 0.010(3) 0.014(3) 0.006(3) 0.001(3) 0.006(3)
N3 0.013(3) 0.020(3) 0.021(4) 0.007(3) 0.001(3) -0.001(3)
N4 0.008(3) 0.024(3) 0.007(3) 0.001(3) 0.000(2) 0.000(3)
N5 0.011(3) 0.017(3) 0.010(3) -0.005(2) 0.005(2) -0.003(2)
N6 0.018(3) 0.016(3) 0.011(3) 0.001(3) 0.002(2) 0.005(3)
C1 0.013(4) 0.007(3) 0.017(4) -0.005(3) 0.003(3) -0.001(3)
C1S 0.027(4) 0.034(5) 0.019(4) 0.007(4) 0.005(3) -0.002(4)
C2 0.019(4) 0.012(4) 0.019(4) -0.008(3) 0.006(3) -0.001(3)
C3 0.014(4) 0.012(4) 0.029(5) -0.013(3) 0.000(3) 0.002(3)
C4 0.015(4) 0.007(4) 0.016(4) -0.006(3) -0.006(3) -0.001(3)
C5 0.022(4) 0.022(4) 0.011(4) 0.000(3) -0.005(3) 0.010(3)
C6 0.021(4) 0.017(4) 0.014(4) -0.004(3) -0.002(3) 0.003(3)
C7 0.019(4) 0.014(4) 0.021(4) -0.004(3) 0.010(3) 0.001(3)
C8 0.016(4) 0.009(4) 0.033(5) 0.001(3) -0.004(4) 0.003(3)
C9 0.014(4) 0.017(4) 0.012(4) 0.000(3) 0.001(3) 0.004(3)
C10 0.023(4) 0.012(4) 0.016(4) -0.001(3) 0.009(3) 0.012(3)
C11 0.013(4) 0.011(4) 0.016(4) 0.003(3) 0.000(3) -0.001(3)
C12 0.014(4) 0.020(4) 0.013(4) 0.002(3) 0.000(3) 0.005(3)
C13 0.019(4) 0.017(4) 0.016(4) 0.002(3) -0.002(3) -0.002(3)
C14 0.019(4) 0.010(4) 0.019(4) 0.005(3) 0.001(3) -0.003(3)
C15 0.015(4) 0.026(4) 0.023(4) 0.012(4) 0.001(3) -0.002(3)
C16 0.019(4) 0.016(4) 0.017(4) -0.006(3) 0.001(3) 0.002(3)
C17 0.014(4) 0.017(4) 0.022(4) -0.001(3) 0.001(3) 0.001(3)
C18 0.010(4) 0.004(3) 0.013(3) -0.001(3) -0.001(3) 0.002(3)
C19 0.003(3) 0.012(3) 0.013(4) 0.006(3) 0.001(3) 0.002(3)
C20 0.014(4) 0.021(4) 0.013(4) -0.001(3) 0.003(3) 0.004(3)
C21 0.017(4) 0.011(4) 0.026(4) -0.007(3) 0.006(3) -0.005(3)
C22 0.017(4) 0.009(4) 0.011(3) 0.001(3) 0.002(3) 0.001(3)
C23 0.019(4) 0.011(4) 0.025(4) -0.001(3) -0.003(3) 0.003(3)
C24 0.020(4) 0.015(4) 0.014(4) 0.002(3) 0.002(3) 0.009(3)
C25 0.015(4) 0.019(4) 0.022(4) 0.005(3) 0.006(3) 0.002(3)
C26 0.014(4) 0.017(4) 0.028(4) -0.005(3) -0.004(3) -0.003(3)
C27 0.022(4) 0.029(5) 0.009(4) -0.005(3) -0.004(3) 0.005(3)
C28 0.004(4) 0.023(4) 0.011(4) -0.005(3) -0.002(3) -0.001(3)
C29 0.015(4) 0.020(4) 0.019(4) 0.001(3) -0.002(3) -0.003(3)
C30 0.016(4) 0.031(5) 0.012(4) 0.000(3) 0.006(3) 0.004(3)
C31 0.017(4) 0.016(4) 0.029(5) -0.008(4) 0.005(4) 0.010(3)
C32 0.017(4) 0.011(4) 0.025(4) -0.003(3) -0.003(3) 0.005(3)
C33 0.012(4) 0.022(4) 0.013(4) 0.004(3) -0.001(3) -0.002(3)
C34 0.015(4) 0.016(4) 0.004(3) 0.003(3) -0.003(3) 0.000(3)
C35 0.018(4) 0.018(4) 0.013(4) -0.006(3) -0.003(3) 0.007(3)
C36 0.028(5) 0.032(5) 0.014(4) -0.003(4) -0.007(4) 0.014(4)
C37 0.046(6) 0.016(4) 0.021(5) 0.010(3) -0.001(4) 0.017(4)
C38 0.030(5) 0.014(4) 0.017(4) -0.003(3) 0.009(4) -0.001(3)
C39 0.014(4) 0.015(4) 0.015(4) 0.001(3) 0.002(3) 0.007(3)

loop_
_atom_type_symbol
_atom_type_description
_atom_type_scat_dispersion_real
_atom_type_scat_dispersion_imag
_atom_type_scat_source
C C 0.0033 0.0016 'International Tables Vol C Tables 4.2.6.8 and 6.1.1.4'
H H 0.0000 0.0000 'International Tables Vol C Tables 4.2.6.8 and 6.1.1.4'
N N 0.0061 0.0033 'International Tables Vol C Tables 4.2.6.8 and 6.1.1.4'
P P 0.1023 0.0942 'International Tables Vol C Tables 4.2.6.8 and 6.1.1.4'
Cl Cl 0.1484 0.1585 'International Tables Vol C Tables 4.2.6.8 and 6.1.1.4'
Ru Ru -1.2594 0.8363 'International Tables Vol C Tables 4.2.6.8 and 6.1.1.4'
Sn Sn -0.6537 1.4246 'International Tables Vol C Tables 4.2.6.8 and 6.1.1.4'

loop_
_geom_angle_atom_site_label_1
_geom_angle_atom_site_label_2
_geom_angle_atom_site_label_3
_geom_angle
C4 Ru1 C3 37.1(3)
C4 Ru1 C2 62.5(3)
C3 Ru1 C2 37.5(3)
C4 Ru1 P2 108.11(19)
C3 Ru1 P2 86.15(19)
C2 Ru1 P2 101.70(19)
C4 Ru1 P1 92.75(19)
C3 Ru1 P1 124.3(2)
C2 Ru1 P1 154.09(19)
P2 Ru1 P1 92.99(7)
C4 Ru1 P3 153.66(18)
C3 Ru1 P3 138.1(2)
C2 Ru1 P3 102.14(19)
P2 Ru1 P3 95.56(7)
P1 Ru1 P3 97.47(7)
C4 Ru1 C5 36.9(2)
C3 Ru1 C5 60.5(3)
C2 Ru1 C5 60.3(3)
P2 Ru1 C5 144.2(2)
P1 Ru1 C5 95.61(19)
P3 Ru1 C5 117.55(18)
C4 Ru1 C1 61.0(2)
C3 Ru1 C1 60.2(2)
C2 Ru1 C1 35.6(2)
P2 Ru1 C1 137.29(17)
P1 Ru1 C1 126.84(17)
P3 Ru1 C1 93.84(17)
C5 Ru1 C1 35.4(2)
Cl3 Sn1 Cl2 94.65(6)
Cl3 Sn1 Cl1 88.21(6)
Cl2 Sn1 Cl1 91.80(6)
C10 P1 C12 97.7(3)
C10 P1 C11 95.1(3)
C12 P1 C11 95.5(3)
C10 P1 Ru1 114.2(2)
C12 P1 Ru1 125.5(2)
C11 P1 Ru1 122.5(2)
C18 P2 C17 97.4(3)
C18 P2 C16 97.9(3)
C17 P2 C16 96.6(3)
C18 P2 Ru1 118.2(2)
C17 P2 Ru1 126.1(2)
C16 P2 Ru1 115.3(2)
C28 P3 C22 101.8(3)
C28 P3 C34 102.5(3)
C22 P3 C34 101.3(3)
C28 P3 Ru1 121.2(2)
C22 P3 Ru1 115.6(2)
C34 P3 Ru1 111.9(2)
C15 N1 C13 108.3(6)
C15 N1 C10 111.6(6)
C13 N1 C10 109.5(5)
C14 N2 C13 108.5(6)
C14 N2 C11 111.1(5)
C13 N2 C11 110.4(5)
C12 N3 C14 110.1(5)
C12 N3 C15 110.8(6)
C14 N3 C15 108.6(6)
C17 N4 C19 111.4(5)
C17 N4 C20 110.1(5)
C19 N4 C20 108.0(5)
C19 N5 C21 107.9(5)
C19 N5 C16 109.7(5)
C21 N5 C16 111.4(5)
C20 N6 C18 111.5(5)
C20 N6 C21 107.7(5)
C18 N6 C21 111.2(5)
C2 C1 C9 131.7(7)
C2 C1 C5 107.9(6)
C9 C1 C5 120.2(6)
C2 C1 Ru1 66.9(4)
C9 C1 Ru1 129.8(5)
C5 C1 Ru1 71.7(4)
Cl1S C1S Cl2S 111.6(4)
Cl1S C1S H1SA 109.3
Cl2S C1S H1SA 109.3
Cl1S C1S H1SB 109.3
Cl2S C1S H1SB 109.3
H1SA C1S H1SB 108.0
C1 C2 C3 108.1(7)
C1 C2 Ru1 77.5(4)
C3 C2 Ru1 70.4(4)
C1 C2 H2A 125.6
C3 C2 H2A 125.6
Ru1 C2 H2A 125.6
C4 C3 C2 108.6(6)
C4 C3 Ru1 71.0(4)
C2 C3 Ru1 72.0(4)
C4 C3 H3A 125.7
C2 C3 H3A 125.7
Ru1 C3 H3A 125.7
C3 C4 C5 107.7(6)
C3 C4 Ru1 71.9(4)
C5 C4 Ru1 77.3(4)
C3 C4 H4A 125.7
C5 C4 H4A 125.7
Ru1 C4 H4A 125.7
C6 C5 C1 118.5(6)
C6 C5 C4 133.6(7)
C1 C5 C4 107.2(6)
C6 C5 Ru1 133.8(6)
C1 C5 Ru1 72.9(4)
C4 C5 Ru1 65.8(4)
C7 C6 C5 119.1(7)
C7 C6 H6A 120.4
C5 C6 H6A 120.4
C6 C7 C8 121.3(7)
C6 C7 H7A 119.3
C8 C7 H7A 119.3
C9 C8 C7 122.1(7)
C9 C8 H8A 118.9
C7 C8 H8A 118.9
C8 C9 C1 118.5(7)
C8 C9 H9A 120.7
C1 C9 H9A 120.7
N1 C10 P1 114.1(4)
N1 C10 H10A 108.7
P1 C10 H10A 108.7
N1 C10 H10B 108.7
P1 C10 H10B 108.7
H10A C10 H10B 107.6
N2 C11 P1 113.6(5)
N2 C11 H11A 108.8
P1 C11 H11A 108.8
N2 C11 H11B 108.8
P1 C11 H11B 108.8
H11A C11 H11B 107.7
N3 C12 P1 114.7(5)
N3 C12 H12A 108.6
P1 C12 H12A 108.6
N3 C12 H12B 108.6
P1 C12 H12B 108.6
H12A C12 H12B 107.6
N2 C13 N1 114.9(6)
N2 C13 H13A 108.6
N1 C13 H13A 108.6
N2 C13 H13B 108.6
N1 C13 H13B 108.6
H13A C13 H13B 107.5
N2 C14 N3 114.5(6)
N2 C14 H14A 108.6
N3 C14 H14A 108.6
N2 C14 H14B 108.6
N3 C14 H14B 108.6
H14A C14 H14B 107.6
N1 C15 N3 115.2(6)
N1 C15 H15A 108.5
N3 C15 H15A 108.5
N1 C15 H15B 108.5
N3 C15 H15B 108.5
H15A C15 H15B 107.5
N5 C16 P2 113.7(4)
N5 C16 H16A 108.8
P2 C16 H16A 108.8
N5 C16 H16B 108.8
P2 C16 H16B 108.8
H16A C16 H16B 107.7
N4 C17 P2 113.3(5)
N4 C17 H17A 108.9
P2 C17 H17A 108.9
N4 C17 H17B 108.9
P2 C17 H17B 108.9
H17A C17 H17B 107.7
N6 C18 P2 112.9(4)
N6 C18 H18A 109.0
P2 C18 H18A 109.0
N6 C18 H18B 109.0
P2 C18 H18B 109.0
H18A C18 H18B 107.8
N5 C19 N4 115.3(5)
N5 C19 H19A 108.5
N4 C19 H19A 108.5
N5 C19 H19B 108.5
N4 C19 H19B 108.5
H19A C19 H19B 107.5
N6 C20 N4 114.3(6)
N6 C20 H20A 108.7
N4 C20 H20A 108.7
N6 C20 H20B 108.7
N4 C20 H20B 108.7
H20A C20 H20B 107.6
N5 C21 N6 114.9(5)
N5 C21 H21A 108.5
N6 C21 H21A 108.5
N5 C21 H21B 108.5
N6 C21 H21B 108.5
H21A C21 H21B 107.5
C27 C22 C23 119.0(6)
C27 C22 P3 122.7(5)
C23 C22 P3 118.3(5)
C24 C23 C22 119.8(7)
C24 C23 H23A 120.1
C22 C23 H23A 120.1
C23 C24 C25 119.4(7)
C23 C24 H24A 120.3
C25 C24 H24A 120.3
C26 C25 C24 121.6(7)
C26 C25 H25A 119.2
C24 C25 H25A 119.2
C25 C26 C27 119.2(7)
C25 C26 H26A 120.4
C27 C26 H26A 120.4
C22 C27 C26 121.0(7)
C22 C27 H27A 119.5
C26 C27 H27A 119.5
C29 C28 C33 117.2(7)
C29 C28 P3 121.8(6)
C33 C28 P3 120.9(5)
C28 C29 C30 122.0(7)
C28 C29 H29A 119.0
C30 C29 H29A 119.0
C29 C30 C31 120.5(7)
C29 C30 H30A 119.8
C31 C30 H30A 119.8
C30 C31 C32 118.5(7)
C30 C31 H31A 120.7
C32 C31 H31A 120.7
C33 C32 C31 120.2(7)
C33 C32 H32A 119.9
C31 C32 H32A 119.9
C32 C33 C28 121.6(7)
C32 C33 H33A 119.2
C28 C33 H33A 119.2
C35 C34 C39 119.5(7)
C35 C34 P3 122.8(5)
C39 C34 P3 117.6(5)
C34 C35 C36 119.4(7)
C34 C35 H35A 120.3
C36 C35 H35A 120.3
C37 C36 C35 120.8(7)
C37 C36 H36A 119.6
C35 C36 H36A 119.6
C36 C37 C38 120.9(7)
C36 C37 H37A 119.6
C38 C37 H37A 119.6
C37 C38 C39 118.6(7)
C37 C38 H38A 120.7
C39 C38 H38A 120.7
C38 C39 C34 120.7(7)
C38 C39 H39B 119.7
C34 C39 H39B 119.7

loop_
_geom_bond_atom_site_label_1
_geom_bond_atom_site_label_2
_geom_bond_distance
Ru1 C4 2.213(7)
Ru1 C3 2.226(7)
Ru1 C2 2.247(7)
Ru1 P2 2.2576(18)
Ru1 P1 2.3076(19)
Ru1 P3 2.3456(19)
Ru1 C5 2.367(7)
Ru1 C1 2.384(6)
Sn1 Cl3 2.5016(18)
Sn1 Cl2 2.5164(18)
Sn1 Cl1 2.5716(19)
Cl1S C1S 1.753(7)
Cl2S C1S 1.764(7)
P1 C10 1.857(6)
P1 C12 1.861(7)
P1 C11 1.877(7)
P2 C18 1.837(6)
P2 C17 1.849(7)
P2 C16 1.856(7)
P3 C28 1.845(7)
P3 C22 1.848(7)
P3 C34 1.860(7)
N1 C15 1.462(9)
N1 C13 1.473(9)
N1 C10 1.473(8)
N2 C14 1.463(9)
N2 C13 1.473(9)
N2 C11 1.478(8)
N3 C12 1.454(8)
N3 C14 1.478(9)
N3 C15 1.474(9)
N4 C17 1.466(9)
N4 C19 1.472(8)
N4 C20 1.491(8)
N5 C19 1.460(8)
N5 C21 1.468(8)
N5 C16 1.467(8)
N6 C20 1.458(9)
N6 C18 1.474(8)
N6 C21 1.484(8)
C1 C2 1.422(9)
C1 C9 1.427(9)
C1 C5 1.445(10)
C1S H1SA 0.9900
C1S H1SB 0.9900
C2 C3 1.439(10)
C2 H2A 1.0000
C3 C4 1.412(10)
C3 H3A 1.0000
C4 C5 1.457(10)
C4 H4A 1.0000
C5 C6 1.414(10)
C6 C7 1.367(10)
C6 H6A 0.9500
C7 C8 1.421(10)
C7 H7A 0.9500
C8 C9 1.332(10)
C8 H8A 0.9500
C9 H9A 0.9500
C10 H10A 0.9900
C10 H10B 0.9900
C11 H11A 0.9900
C11 H11B 0.9900
C12 H12A 0.9900
C12 H12B 0.9900
C13 H13A 0.9900
C13 H13B 0.9900
C14 H14A 0.9900
C14 H14B 0.9900
C15 H15A 0.9900
C15 H15B 0.9900
C16 H16A 0.9900
C16 H16B 0.9900
C17 H17A 0.9900
C17 H17B 0.9900
C18 H18A 0.9900
C18 H18B 0.9900
C19 H19A 0.9900
C19 H19B 0.9900
C20 H20A 0.9900
C20 H20B 0.9900
C21 H21A 0.9900
C21 H21B 0.9900
C22 C27 1.386(9)
C22 C23 1.401(9)
C23 C24 1.388(10)
C23 H23A 0.9500
C24 C25 1.388(10)
C24 H24A 0.9500
C25 C26 1.356(10)
C25 H25A 0.9500
C26 C27 1.392(10)
C26 H26A 0.9500
C27 H27A 0.9500
C28 C29 1.378(9)
C28 C33 1.403(9)
C29 C30 1.384(9)
C29 H29A 0.9500
C30 C31 1.385(10)
C30 H30A 0.9500
C31 C32 1.399(10)
C31 H31A 0.9500
C32 C33 1.376(9)
C32 H32A 0.9500
C33 H33A 0.9500
C34 C35 1.374(9)
C34 C39 1.399(10)
C35 C36 1.399(10)
C35 H35A 0.9500
C36 C37 1.362(11)
C36 H36A 0.9500
C37 C38 1.382(10)
C37 H37A 0.9500
C38 C39 1.396(9)
C38 H38A 0.9500
C39 H39B 0.9500

loop_
_geom_torsion_atom_site_label_1
_geom_torsion_atom_site_label_2
_geom_torsion_atom_site_label_3
_geom_torsion_atom_site_label_4
_geom_torsion
C4 Ru1 P1 C10 45.1(3)
C3 Ru1 P1 C10 66.0(3)
C2 Ru1 P1 C10 28.4(5)
P2 Ru1 P1 C10 153.4(3)
P3 Ru1 P1 C10 -110.6(3)
C5 Ru1 P1 C10 8.2(3)
C1 Ru1 P1 C10 -10.1(3)
C4 Ru1 P1 C12 165.1(3)
C3 Ru1 P1 C12 -174.0(4)
C2 Ru1 P1 C12 148.5(5)
P2 Ru1 P1 C12 -86.6(3)
P3 Ru1 P1 C12 9.4(3)
C5 Ru1 P1 C12 128.2(3)
C1 Ru1 P1 C12 110.0(4)
C4 Ru1 P1 C11 -68.5(3)
C3 Ru1 P1 C11 -47.6(4)
C2 Ru1 P1 C11 -85.2(5)
P2 Ru1 P1 C11 39.8(3)
P3 Ru1 P1 C11 135.8(3)
C5 Ru1 P1 C11 -105.4(3)
C1 Ru1 P1 C11 -123.7(3)
C4 Ru1 P2 C18 -99.3(3)
C3 Ru1 P2 C18 -69.0(3)
C2 Ru1 P2 C18 -34.6(3)
P1 Ru1 P2 C18 166.8(2)
P3 Ru1 P2 C18 69.0(2)
C5 Ru1 P2 C18 -89.3(4)
C1 Ru1 P2 C18 -32.8(4)
C4 Ru1 P2 C17 136.0(4)
C3 Ru1 P2 C17 166.3(4)
C2 Ru1 P2 C17 -159.4(4)
P1 Ru1 P2 C17 42.1(3)
P3 Ru1 P2 C17 -55.7(3)
C5 Ru1 P2 C17 146.0(4)
C1 Ru1 P2 C17 -157.5(4)
C4 Ru1 P2 C16 15.9(3)
C3 Ru1 P2 C16 46.3(3)
C2 Ru1 P2 C16 80.6(3)
P1 Ru1 P2 C16 -77.9(3)
P3 Ru1 P2 C16 -175.8(3)
C5 Ru1 P2 C16 25.9(4)
C1 Ru1 P2 C16 82.4(4)
C4 Ru1 P3 C28 174.0(5)
C3 Ru1 P3 C28 110.2(4)
C2 Ru1 P3 C28 123.0(3)
P2 Ru1 P3 C28 19.7(3)
P1 Ru1 P3 C28 -74.0(3)
C5 Ru1 P3 C28 -174.4(3)
C1 Ru1 P3 C28 158.0(3)
C4 Ru1 P3 C22 -62.2(5)
C3 Ru1 P3 C22 -126.1(4)
C2 Ru1 P3 C22 -113.2(3)
P2 Ru1 P3 C22 143.5(2)
P1 Ru1 P3 C22 49.7(2)
C5 Ru1 P3 C22 -50.6(3)
C1 Ru1 P3 C22 -78.2(3)
C4 Ru1 P3 C34 52.9(5)
C3 Ru1 P3 C34 -10.9(4)
C2 Ru1 P3 C34 1.9(3)
P2 Ru1 P3 C34 -101.3(2)
P1 Ru1 P3 C34 164.9(2)
C5 Ru1 P3 C34 64.6(3)
C1 Ru1 P3 C34 37.0(3)
C4 Ru1 C1 C2 82.5(5)
C3 Ru1 C1 C2 39.7(4)
P2 Ru1 C1 C2 -3.1(5)
P1 Ru1 C1 C2 152.1(4)
P3 Ru1 C1 C2 -105.6(4)
C5 Ru1 C1 C2 119.6(6)
C4 Ru1 C1 C9 -151.6(7)
C3 Ru1 C1 C9 165.6(7)
C2 Ru1 C1 C9 125.9(9)
P2 Ru1 C1 C9 122.9(6)
P1 Ru1 C1 C9 -81.9(7)
P3 Ru1 C1 C9 20.4(6)
C5 Ru1 C1 C9 -114.5(8)
C4 Ru1 C1 C5 -37.1(4)
C3 Ru1 C1 C5 -79.9(5)
C2 Ru1 C1 C5 -119.6(6)
P2 Ru1 C1 C5 -122.7(4)
P1 Ru1 C1 C5 32.6(5)
P3 Ru1 C1 C5 134.9(4)
C9 C1 C2 C3 172.2(7)
C5 C1 C2 C3 -4.1(8)
Ru1 C1 C2 C3 -64.3(5)
C9 C1 C2 Ru1 -123.5(8)
C5 C1 C2 Ru1 60.2(5)
C4 Ru1 C2 C1 -77.7(4)
C3 Ru1 C2 C1 -114.6(6)
P2 Ru1 C2 C1 177.9(4)
P1 Ru1 C2 C1 -58.9(7)
P3 Ru1 C2 C1 79.5(4)
C5 Ru1 C2 C1 -35.5(4)
C4 Ru1 C2 C3 37.0(4)
P2 Ru1 C2 C3 -67.5(4)
P1 Ru1 C2 C3 55.7(6)
P3 Ru1 C2 C3 -165.9(4)
C5 Ru1 C2 C3 79.1(4)
C1 Ru1 C2 C3 114.6(6)
C1 C2 C3 C4 7.1(8)
Ru1 C2 C3 C4 -61.9(5)
C1 C2 C3 Ru1 69.0(5)
C2 Ru1 C3 C4 117.8(6)
P2 Ru1 C3 C4 -127.3(4)
P1 Ru1 C3 C4 -36.3(5)
P3 Ru1 C3 C4 138.7(4)
C5 Ru1 C3 C4 39.2(4)
C1 Ru1 C3 C4 80.2(4)
C4 Ru1 C3 C2 -117.8(6)
P2 Ru1 C3 C2 114.9(4)
P1 Ru1 C3 C2 -154.1(3)
P3 Ru1 C3 C2 20.9(5)
C5 Ru1 C3 C2 -78.6(4)
C1 Ru1 C3 C2 -37.6(4)
C2 C3 C4 C5 -7.1(7)
Ru1 C3 C4 C5 -69.7(5)
C2 C3 C4 Ru1 62.6(5)
C2 Ru1 C4 C3 -37.4(4)
P2 Ru1 C4 C3 56.6(4)
P1 Ru1 C4 C3 150.7(4)
P3 Ru1 C4 C3 -96.3(5)
C5 Ru1 C4 C3 -113.6(6)
C1 Ru1 C4 C3 -78.0(4)
C3 Ru1 C4 C5 113.6(6)
C2 Ru1 C4 C5 76.2(4)
P2 Ru1 C4 C5 170.3(4)
P1 Ru1 C4 C5 -95.7(4)
P3 Ru1 C4 C5 17.3(7)
C1 Ru1 C4 C5 35.6(4)
C2 C1 C5 C6 171.7(7)
C9 C1 C5 C6 -5.1(10)
Ru1 C1 C5 C6 -131.0(7)
C2 C1 C5 C4 -0.2(8)
C9 C1 C5 C4 -177.0(6)
Ru1 C1 C5 C4 57.0(5)
C2 C1 C5 Ru1 -57.2(5)
C9 C1 C5 Ru1 126.0(6)
C3 C4 C5 C6 -165.6(8)
Ru1 C4 C5 C6 128.3(9)
C3 C4 C5 C1 4.5(8)
Ru1 C4 C5 C1 -61.5(5)
C3 C4 C5 Ru1 66.1(5)
C4 Ru1 C5 C6 -128.1(9)
C3 Ru1 C5 C6 -167.5(8)
C2 Ru1 C5 C6 149.0(8)
P2 Ru1 C5 C6 -144.0(6)
P1 Ru1 C5 C6 -41.0(7)
P3 Ru1 C5 C6 60.5(8)
C1 Ru1 C5 C6 113.4(9)
C4 Ru1 C5 C1 118.5(6)
C3 Ru1 C5 C1 79.1(5)
C2 Ru1 C5 C1 35.7(4)
P2 Ru1 C5 C1 102.6(4)
P1 Ru1 C5 C1 -154.4(4)
P3 Ru1 C5 C1 -52.9(5)
C3 Ru1 C5 C4 -39.4(4)
C2 Ru1 C5 C4 -82.9(5)
P2 Ru1 C5 C4 -15.9(6)
P1 Ru1 C5 C4 87.1(4)
P3 Ru1 C5 C4 -171.4(3)
C1 Ru1 C5 C4 -118.5(6)
C1 C5 C6 C7 2.9(11)
C4 C5 C6 C7 172.2(7)
Ru1 C5 C6 C7 -90.4(9)
C5 C6 C7 C8 -0.7(11)
C6 C7 C8 C9 0.7(11)
C7 C8 C9 C1 -2.8(11)
C2 C1 C9 C8 -170.9(7)
C5 C1 C9 C8 5.0(10)
Ru1 C1 C9 C8 95.7(8)
C15 N1 C10 P1 -57.3(7)
C13 N1 C10 P1 62.6(7)
C12 P1 C10 N1 44.8(6)
C11 P1 C10 N1 -51.4(6)
Ru1 P1 C10 N1 179.5(4)
C14 N2 C11 P1 59.9(7)
C13 N2 C11 P1 -60.6(7)
C10 P1 C11 N2 50.1(5)
C12 P1 C11 N2 -48.1(5)
Ru1 P1 C11 N2 173.1(4)
C14 N3 C12 P1 -61.7(7)
C15 N3 C12 P1 58.5(7)
C10 P1 C12 N3 -46.0(6)
C11 P1 C12 N3 49.8(6)
Ru1 P1 C12 N3 -173.2(4)
C14 N2 C13 N1 -54.9(7)
C11 N2 C13 N1 67.1(7)
C15 N1 C13 N2 54.4(8)
C10 N1 C13 N2 -67.6(7)
C13 N2 C14 N3 54.5(7)
C11 N2 C14 N3 -67.0(7)
C12 N3 C14 N2 67.5(8)
C15 N3 C14 N2 -54.0(8)
C13 N1 C15 N3 -53.9(8)
C10 N1 C15 N3 66.7(8)
C12 N3 C15 N1 -67.2(8)
C14 N3 C15 N1 53.9(8)
C19 N5 C16 P2 -61.2(6)
C21 N5 C16 P2 58.2(6)
C18 P2 C16 N5 -48.1(5)
C17 P2 C16 N5 50.3(6)
Ru1 P2 C16 N5 -174.5(4)
C19 N4 C17 P2 59.1(6)
C20 N4 C17 P2 -60.6(7)
C18 P2 C17 N4 50.2(5)
C16 P2 C17 N4 -48.7(6)
Ru1 P2 C17 N4 -176.7(4)
C20 N6 C18 P2 60.2(6)
C21 N6 C18 P2 -60.0(6)
C17 P2 C18 N6 -49.0(5)
C16 P2 C18 N6 48.7(5)
Ru1 P2 C18 N6 173.0(4)
C21 N5 C19 N4 -54.7(7)
C16 N5 C19 N4 66.8(7)
C17 N4 C19 N5 -66.5(7)
C20 N4 C19 N5 54.5(7)
C18 N6 C20 N4 -66.8(7)
C21 N6 C20 N4 55.4(7)
C17 N4 C20 N6 66.9(7)
C19 N4 C20 N6 -55.0(7)
C19 N5 C21 N6 55.2(7)
C16 N5 C21 N6 -65.3(7)
C20 N6 C21 N5 -56.0(7)
C18 N6 C21 N5 66.4(7)
C28 P3 C22 C27 -30.2(7)
C34 P3 C22 C27 75.3(6)
Ru1 P3 C22 C27 -163.6(5)
C28 P3 C22 C23 150.3(5)
C34 P3 C22 C23 -104.3(6)
Ru1 P3 C22 C23 16.8(6)
C27 C22 C23 C24 1.8(10)
P3 C22 C23 C24 -178.7(5)
C22 C23 C24 C25 -1.5(10)
C23 C24 C25 C26 1.2(10)
C24 C25 C26 C27 -1.2(11)
C23 C22 C27 C26 -1.8(11)
P3 C22 C27 C26 178.6(6)
C25 C26 C27 C22 1.5(11)
C22 P3 C28 C29 141.4(6)
C34 P3 C28 C29 36.9(6)
Ru1 P3 C28 C29 -88.6(6)
C22 P3 C28 C33 -43.3(6)
C34 P3 C28 C33 -147.8(6)
Ru1 P3 C28 C33 86.7(6)
C33 C28 C29 C30 -3.0(10)
P3 C28 C29 C30 172.4(5)
C28 C29 C30 C31 1.8(11)
C29 C30 C31 C32 0.3(11)
C30 C31 C32 C33 -1.1(11)
C31 C32 C33 C28 -0.2(11)
C29 C28 C33 C32 2.3(10)
P3 C28 C33 C32 -173.3(5)
C28 P3 C34 C35 100.6(6)
C22 P3 C34 C35 -4.4(7)
Ru1 P3 C34 C35 -128.0(5)
C28 P3 C34 C39 -84.1(6)
C22 P3 C34 C39 170.9(5)
Ru1 P3 C34 C39 47.3(6)
C39 C34 C35 C36 -0.7(10)
P3 C34 C35 C36 174.5(5)
C34 C35 C36 C37 -1.1(11)
C35 C36 C37 C38 1.4(12)
C36 C37 C38 C39 0.2(11)
C37 C38 C39 C34 -2.0(11)
C35 C34 C39 C38 2.3(10)
P3 C34 C39 C38 -173.2(5)
